data_4071601
loop_
_publ_author_name
'Casares, Juan A.'
'Espinet, Pablo'
'Salas, Gorka'

_publ_section_title
;
 Palladium Catalysts for Norbornene Polymerization. A Study by NMR and
 Calorimetric Methods
;
_journal_issue 15
_journal_name_full Organometallics
_journal_page_first 3761
_journal_paper_doi 10.1021/om800264a
_journal_volume 27
_journal_year 2008
_chemical_formula_sum 'C34 H29 As2 B F9 N Pd'
_chemical_formula_weight 889.63
_chemical_name_systematic
; 
 ? 
;
_space_group_IT_number 2
_symmetry_cell_setting triclinic
_symmetry_space_group_name_Hall '-P 1'
_symmetry_space_group_name_H-M 'P -1'
_atom_sites_solution_hydrogens geom
_atom_sites_solution_primary direct
_atom_sites_solution_secondary difmap
_audit_creation_method SHELXL-97
_cell_angle_alpha 98.501(13)
_cell_angle_beta 97.285(13)
_cell_angle_gamma 116.804(12)
_cell_formula_units_Z 2
_cell_length_a 10.910(8)
_cell_length_b 11.633(9)
_cell_length_c 16.125(12)
_cell_measurement_reflns_used 869
_cell_measurement_temperature 298(2)
_cell_measurement_theta_max 0.00
_cell_measurement_theta_min 0.00
_cell_volume 1763(2)
_computing_cell_refinement 'Bruker SMART'
_computing_data_collection 'Bruker SMART'
_computing_data_reduction 'Bruker SAINT'
_computing_molecular_graphics 'Bruker SHELXTL'
_computing_publication_material 'Bruker SHELXTL'
_computing_structure_refinement 'SHELXL-97 (Sheldrick, 1997)'
_computing_structure_solution 'SHELXS-97 (Sheldrick, 1990)'
_diffrn_ambient_temperature 298(2)
_diffrn_measured_fraction_theta_full 0.984
_diffrn_measured_fraction_theta_max 0.984
_diffrn_measurement_device_type 'CCD area detector'
_diffrn_measurement_method 'phi and omega scans'
_diffrn_radiation_monochromator graphite
_diffrn_radiation_source 'fine-focus sealed tube'
_diffrn_radiation_type MoK\a
_diffrn_radiation_wavelength 0.71073
_diffrn_reflns_av_R_equivalents 0.0322
_diffrn_reflns_av_sigmaI/netI 0.0527
_diffrn_reflns_limit_h_max 14
_diffrn_reflns_limit_h_min -13
_diffrn_reflns_limit_k_max 15
_diffrn_reflns_limit_k_min -15
_diffrn_reflns_limit_l_max 21
_diffrn_reflns_limit_l_min -21
_diffrn_reflns_number 16924
_diffrn_reflns_theta_full 27.65
_diffrn_reflns_theta_max 27.65
_diffrn_reflns_theta_min 1.31
_exptl_absorpt_coefficient_mu 2.462
_exptl_absorpt_correction_T_max 1.000000
_exptl_absorpt_correction_T_min 0.657438
_exptl_absorpt_correction_type multi-scan
_exptl_crystal_colour COLORLESS
_exptl_crystal_density_diffrn 1.676
_exptl_crystal_density_method 'not measured'
_exptl_crystal_description NEEDLE
_exptl_crystal_F_000 876
_exptl_crystal_size_max 0.44
_exptl_crystal_size_mid 0.08
_exptl_crystal_size_min 0.07
_refine_diff_density_max 1.017
_refine_diff_density_min -0.497
_refine_diff_density_rms 0.094
_refine_ls_extinction_method none
_refine_ls_goodness_of_fit_ref 1.009
_refine_ls_hydrogen_treatment constr
_refine_ls_matrix_type full
_refine_ls_number_parameters 433
_refine_ls_number_reflns 8084
_refine_ls_number_restraints 0
_refine_ls_restrained_S_all 1.009
_refine_ls_R_factor_all 0.0891
_refine_ls_R_factor_gt 0.0423
_refine_ls_shift/su_max 0.001
_refine_ls_shift/su_mean 0.000
_refine_ls_structure_factor_coef Fsqd
_refine_ls_weighting_details 'calc w=1/[\s^2^(Fo^2^)+(0.0578P)^2^+2.1238P] where P=(Fo^2^+2Fc^2^)/3'
_refine_ls_weighting_scheme calc
_refine_ls_wR_factor_gt 0.1075
_refine_ls_wR_factor_ref 0.1333
_reflns_number_gt 4824
_reflns_number_total 8084
_reflns_threshold_expression >2sigma(I)
_cod_data_source_file om800264a-file002.cif
_cod_data_source_block go149bm
_cod_depositor_comments
;
The following automatic conversions were performed:

'_symmetry_cell_setting' value 'Triclinic' changed to 'triclinic'
according to /home/saulius/struct/CIF-dictionaries/cif_core.dic
dictionary named 'cif_core.dic' version 2.4.1 from 2010-06-29.

Automatic conversion script
Id: cif_fix_values 1715 2011-07-08 13:25:40Z adriana 
;
_cod_original_sg_symbol_H-M P-1
_cod_database_code 4071601

loop_
_symmetry_equiv_pos_as_xyz
'x, y, z'
'-x, -y, -z'

loop_
_atom_site_label
_atom_site_type_symbol
_atom_site_fract_x
_atom_site_fract_y
_atom_site_fract_z
_atom_site_U_iso_or_equiv
_atom_site_adp_type
_atom_site_occupancy
_atom_site_symmetry_multiplicity
_atom_site_calc_flag
_atom_site_refinement_flags
As1 As 0.81880(5) 0.27421(5) 0.27843(4) 0.04824(15) Uani 1 1 d .
As2 As 1.24258(5) 0.24028(5) 0.28770(3) 0.04549(15) Uani 1 1 d .
B1 B 0.3224(14) 0.2415(18) 0.6395(10) 0.215(11) Uani 1 1 d G
C1 C 0.9866(7) 0.1718(6) 0.4640(4) 0.0627(15) Uani 1 1 d .
C2 C 0.9478(9) 0.1327(9) 0.5430(4) 0.108(3) Uani 1 1 d .
H2A H 0.9667 0.2094 0.5852 0.162 Uiso 1 1 calc R
H2B H 1.0017 0.0929 0.5645 0.162 Uiso 1 1 calc R
H2C H 0.8493 0.0700 0.5310 0.162 Uiso 1 1 calc R
C11 C 1.0419(5) 0.3039(5) 0.1746(3) 0.0427(11) Uani 1 1 d .
C12 C 1.1259(6) 0.4310(5) 0.1681(3) 0.0541(13) Uani 1 1 d .
C13 C 1.1412(7) 0.4654(6) 0.0917(5) 0.0741(18) Uani 1 1 d .
C14 C 1.0716(8) 0.3713(7) 0.0172(4) 0.0775(19) Uani 1 1 d .
C15 C 0.9870(7) 0.2433(7) 0.0202(4) 0.0711(17) Uani 1 1 d .
C16 C 0.9744(6) 0.2115(5) 0.0981(3) 0.0538(13) Uani 1 1 d .
C21 C 0.8193(7) 0.4193(6) 0.2332(5) 0.079(2) Uani 1 1 d .
H21A H 0.8214 0.4043 0.1733 0.119 Uiso 1 1 calc R
H21B H 0.9008 0.5005 0.2639 0.119 Uiso 1 1 calc R
H21C H 0.7358 0.4250 0.2397 0.119 Uiso 1 1 calc R
C31 C 0.7625(6) 0.2944(6) 0.3861(4) 0.0592(14) Uani 1 1 d .
C32 C 0.8069(9) 0.4156(7) 0.4371(6) 0.117(3) Uani 1 1 d .
H32 H 0.8624 0.4911 0.4189 0.141 Uiso 1 1 calc R
C33 C 0.7705(10) 0.4282(9) 0.5156(6) 0.136(4) Uani 1 1 d .
H33 H 0.8030 0.5121 0.5501 0.163 Uiso 1 1 calc R
C34 C 0.6894(8) 0.3215(9) 0.5425(5) 0.093(2) Uani 1 1 d .
H34 H 0.6652 0.3308 0.5954 0.112 Uiso 1 1 calc R
C35 C 0.6432(8) 0.2011(8) 0.4929(4) 0.088(2) Uani 1 1 d .
H35 H 0.5852 0.1263 0.5108 0.105 Uiso 1 1 calc R
C36 C 0.6813(7) 0.1873(7) 0.4149(4) 0.0732(18) Uani 1 1 d .
H36 H 0.6505 0.1030 0.3817 0.088 Uiso 1 1 calc R
C41 C 0.6632(5) 0.1167(5) 0.2054(3) 0.0488(12) Uani 1 1 d .
C42 C 0.5622(6) 0.1207(6) 0.1478(4) 0.0604(14) Uani 1 1 d .
H42 H 0.5668 0.2015 0.1443 0.072 Uiso 1 1 calc R
C43 C 0.4535(7) 0.0049(7) 0.0949(4) 0.0771(18) Uani 1 1 d .
H43 H 0.3854 0.0080 0.0557 0.093 Uiso 1 1 calc R
C44 C 0.4464(7) -0.1136(7) 0.1003(4) 0.0789(19) Uani 1 1 d .
H44 H 0.3735 -0.1912 0.0643 0.095 Uiso 1 1 calc R
C45 C 0.5452(7) -0.1198(6) 0.1581(4) 0.0730(17) Uani 1 1 d .
H45 H 0.5384 -0.2013 0.1621 0.088 Uiso 1 1 calc R
C46 C 0.6547(6) -0.0050(6) 0.2103(4) 0.0622(15) Uani 1 1 d .
H46 H 0.7231 -0.0087 0.2489 0.075 Uiso 1 1 calc R
C51 C 1.3892(6) 0.3427(7) 0.3890(4) 0.0788(19) Uani 1 1 d .
H51A H 1.4643 0.3213 0.3876 0.118 Uiso 1 1 calc R
H51B H 1.3522 0.3228 0.4391 0.118 Uiso 1 1 calc R
H51C H 1.4243 0.4353 0.3910 0.118 Uiso 1 1 calc R
C61 C 1.2039(6) 0.0590(6) 0.2773(3) 0.0544(14) Uani 1 1 d .
C62 C 1.0656(7) -0.0414(6) 0.2546(3) 0.0619(15) Uani 1 1 d .
H62 H 0.9925 -0.0209 0.2463 0.074 Uiso 1 1 calc R
C63 C 1.0360(9) -0.1720(7) 0.2443(4) 0.081(2) Uani 1 1 d .
H63 H 0.9432 -0.2396 0.2283 0.097 Uiso 1 1 calc R
C64 C 1.1439(11) -0.2007(8) 0.2580(5) 0.093(3) Uani 1 1 d .
H64 H 1.1242 -0.2885 0.2514 0.111 Uiso 1 1 calc R
C65 C 1.2802(10) -0.1026(9) 0.2812(5) 0.096(3) Uani 1 1 d .
H65 H 1.3528 -0.1235 0.2908 0.115 Uiso 1 1 calc R
C66 C 1.3103(8) 0.0276(7) 0.2903(5) 0.083(2) Uani 1 1 d .
H66 H 1.4034 0.0944 0.3054 0.099 Uiso 1 1 calc R
C71 C 1.3322(6) 0.2896(5) 0.1930(4) 0.0503(13) Uani 1 1 d .
C72 C 1.4442(6) 0.4122(6) 0.2021(4) 0.0653(16) Uani 1 1 d .
H72 H 1.4814 0.4724 0.2551 0.078 Uiso 1 1 calc R
C73 C 1.5026(7) 0.4468(7) 0.1314(5) 0.080(2) Uani 1 1 d .
H73 H 1.5786 0.5300 0.1370 0.096 Uiso 1 1 calc R
C74 C 1.4472(8) 0.3577(8) 0.0546(5) 0.081(2) Uani 1 1 d .
H74 H 1.4870 0.3803 0.0078 0.098 Uiso 1 1 calc R
C75 C 1.3358(8) 0.2372(7) 0.0446(4) 0.0758(19) Uani 1 1 d .
H75 H 1.2981 0.1782 -0.0088 0.091 Uiso 1 1 calc R
C76 C 1.2777(6) 0.2017(6) 0.1139(4) 0.0604(15) Uani 1 1 d .
H76 H 1.2016 0.1181 0.1072 0.072 Uiso 1 1 calc R
F1 F 0.2882(12) 0.1177(9) 0.5728(9) 0.445(11) Uani 1 1 d G
F2 F 0.2534(7) 0.1985(13) 0.6889(7) 0.334(8) Uani 1 1 d G
F3 F 0.2997(10) 0.3072(11) 0.5916(6) 0.316(7) Uani 1 1 d G
F4 F 0.4589(5) 0.2812(9) 0.6639(5) 0.263(5) Uani 1 1 d G
F12 F 1.1982(4) 0.5272(3) 0.2410(2) 0.0848(11) Uani 1 1 d .
F13 F 1.2252(6) 0.5903(4) 0.0891(3) 0.1289(19) Uani 1 1 d .
F14 F 1.0887(6) 0.4052(5) -0.0584(3) 0.1297(19) Uani 1 1 d .
F15 F 0.9194(5) 0.1485(5) -0.0527(2) 0.1186(17) Uani 1 1 d .
F16 F 0.8945(4) 0.0833(3) 0.0975(2) 0.0833(11) Uani 1 1 d .
N1 N 1.0125(5) 0.2018(5) 0.4038(3) 0.0552(11) Uani 1 1 d .
Pd1 Pd 1.03067(4) 0.25626(4) 0.28853(2) 0.04047(12) Uani 1 1 d .

loop_
_atom_site_aniso_label
_atom_site_aniso_U_11
_atom_site_aniso_U_22
_atom_site_aniso_U_33
_atom_site_aniso_U_23
_atom_site_aniso_U_13
_atom_site_aniso_U_12
As1 0.0435(3) 0.0465(3) 0.0608(3) 0.0149(3) 0.0161(3) 0.0248(3)
As2 0.0447(3) 0.0537(3) 0.0463(3) 0.0165(2) 0.0129(2) 0.0283(3)
B1 0.096(9) 0.222(17) 0.147(12) 0.128(12) -0.041(8) -0.083(10)
C1 0.077(4) 0.078(4) 0.048(3) 0.023(3) 0.021(3) 0.044(3)
C2 0.121(7) 0.167(8) 0.057(4) 0.056(5) 0.039(4) 0.072(6)
C11 0.046(3) 0.047(3) 0.042(3) 0.013(2) 0.011(2) 0.027(2)
C12 0.062(3) 0.044(3) 0.054(3) 0.012(3) 0.007(3) 0.025(3)
C13 0.083(5) 0.057(4) 0.081(5) 0.036(4) 0.019(4) 0.027(3)
C14 0.093(5) 0.086(5) 0.053(4) 0.035(4) 0.016(4) 0.037(4)
C15 0.079(4) 0.076(4) 0.043(3) 0.008(3) 0.002(3) 0.029(4)
C16 0.056(3) 0.049(3) 0.046(3) 0.012(2) 0.007(2) 0.017(3)
C21 0.069(4) 0.065(4) 0.125(6) 0.042(4) 0.029(4) 0.041(3)
C31 0.047(3) 0.063(4) 0.068(4) 0.002(3) 0.016(3) 0.029(3)
C32 0.120(7) 0.063(5) 0.135(7) -0.014(5) 0.073(6) 0.015(4)
C33 0.134(8) 0.090(6) 0.123(8) -0.045(6) 0.052(6) 0.018(6)
C34 0.076(5) 0.124(7) 0.067(4) -0.005(5) 0.023(4) 0.045(5)
C35 0.101(6) 0.094(5) 0.060(4) 0.016(4) 0.028(4) 0.038(5)
C36 0.089(5) 0.072(4) 0.057(4) 0.011(3) 0.027(3) 0.036(4)
C41 0.046(3) 0.053(3) 0.054(3) 0.019(2) 0.020(2) 0.025(3)
C42 0.057(3) 0.060(4) 0.063(4) 0.012(3) 0.010(3) 0.028(3)
C43 0.068(4) 0.078(5) 0.074(4) 0.017(4) 0.001(3) 0.030(4)
C44 0.070(4) 0.068(4) 0.065(4) 0.005(3) 0.006(3) 0.010(4)
C45 0.080(5) 0.050(3) 0.083(5) 0.016(3) 0.022(4) 0.025(3)
C46 0.062(4) 0.062(4) 0.065(4) 0.018(3) 0.016(3) 0.030(3)
C51 0.062(4) 0.096(5) 0.063(4) 0.016(4) -0.001(3) 0.029(4)
C61 0.070(4) 0.065(4) 0.053(3) 0.031(3) 0.031(3) 0.044(3)
C62 0.078(4) 0.064(4) 0.050(3) 0.020(3) 0.017(3) 0.037(3)
C63 0.118(6) 0.059(4) 0.064(4) 0.017(3) 0.032(4) 0.037(4)
C64 0.166(8) 0.086(5) 0.079(5) 0.043(4) 0.068(6) 0.088(6)
C65 0.132(7) 0.116(7) 0.119(6) 0.072(6) 0.082(6) 0.099(6)
C66 0.084(5) 0.100(5) 0.114(6) 0.062(5) 0.054(4) 0.067(4)
C71 0.053(3) 0.058(3) 0.060(3) 0.028(3) 0.023(3) 0.036(3)
C72 0.059(4) 0.065(4) 0.082(4) 0.029(3) 0.022(3) 0.033(3)
C73 0.072(4) 0.074(4) 0.114(6) 0.058(5) 0.040(4) 0.036(4)
C74 0.106(6) 0.097(5) 0.081(5) 0.054(4) 0.052(4) 0.064(5)
C75 0.111(6) 0.079(5) 0.062(4) 0.033(3) 0.043(4) 0.055(4)
C76 0.069(4) 0.065(4) 0.059(3) 0.024(3) 0.024(3) 0.037(3)
F1 0.41(2) 0.186(11) 0.50(2) -0.078(14) 0.001(17) 0.012(12)
F2 0.219(8) 0.63(2) 0.404(14) 0.434(17) 0.215(10) 0.286(12)
F3 0.297(13) 0.338(14) 0.329(13) 0.260(13) 0.060(10) 0.114(10)
F4 0.106(5) 0.368(13) 0.217(8) 0.009(9) 0.041(5) 0.047(7)
F12 0.109(3) 0.0442(19) 0.073(2) 0.0054(17) 0.009(2) 0.0187(19)
F13 0.173(5) 0.066(3) 0.113(4) 0.054(3) 0.037(3) 0.017(3)
F14 0.174(5) 0.131(4) 0.065(3) 0.056(3) 0.032(3) 0.046(4)
F15 0.136(4) 0.117(3) 0.044(2) 0.003(2) 0.006(2) 0.018(3)
F16 0.095(3) 0.053(2) 0.062(2) 0.0079(16) 0.0156(19) 0.0043(19)
N1 0.058(3) 0.067(3) 0.050(3) 0.019(2) 0.018(2) 0.034(2)
Pd1 0.0420(2) 0.0424(2) 0.0408(2) 0.01057(16) 0.01140(16) 0.02242(17)

loop_
_atom_type_symbol
_atom_type_description
_atom_type_scat_dispersion_real
_atom_type_scat_dispersion_imag
_atom_type_scat_source
C C 0.0033 0.0016 'International Tables Vol C Tables 4.2.6.8 and 6.1.1.4'
H H 0.0000 0.0000 'International Tables Vol C Tables 4.2.6.8 and 6.1.1.4'
B B 0.0013 0.0007 'International Tables Vol C Tables 4.2.6.8 and 6.1.1.4'
N N 0.0061 0.0033 'International Tables Vol C Tables 4.2.6.8 and 6.1.1.4'
F F 0.0171 0.0103 'International Tables Vol C Tables 4.2.6.8 and 6.1.1.4'
As As 0.0499 2.0058 'International Tables Vol C Tables 4.2.6.8 and 6.1.1.4'
Pd Pd -0.9988 1.0072 'International Tables Vol C Tables 4.2.6.8 and 6.1.1.4'

loop_
_geom_angle_atom_site_label_1
_geom_angle_atom_site_label_2
_geom_angle_atom_site_label_3
_geom_angle
C41 As1 C31 105.2(2)
C41 As1 C21 105.7(3)
C31 As1 C21 103.5(3)
C41 As1 Pd1 110.26(16)
C31 As1 Pd1 114.69(17)
C21 As1 Pd1 116.44(19)
C51 As2 C61 106.5(3)
C51 As2 C71 104.8(3)
C61 As2 C71 103.2(2)
C51 As2 Pd1 114.5(2)
C61 As2 Pd1 110.44(17)
C71 As2 Pd1 116.35(15)
F2 B1 F3 123(2)
F2 B1 F4 116.0(10)
F3 B1 F4 111.9(7)
F2 B1 F1 103.0(11)
F3 B1 F1 99.9(11)
F4 B1 F1 96.2(17)
N1 C1 C2 177.9(7)
C12 C11 C16 115.5(5)
C12 C11 Pd1 121.7(4)
C16 C11 Pd1 122.7(4)
F12 C12 C13 117.9(5)
F12 C12 C11 118.9(5)
C13 C12 C11 123.2(5)
F13 C13 C12 120.7(6)
F13 C13 C14 119.7(6)
C12 C13 C14 119.6(6)
F14 C14 C13 119.6(6)
F14 C14 C15 120.9(6)
C13 C14 C15 119.5(6)
F15 C15 C14 120.4(6)
F15 C15 C16 120.1(6)
C14 C15 C16 119.5(6)
F16 C16 C15 117.1(5)
F16 C16 C11 120.1(5)
C15 C16 C11 122.7(5)
C36 C31 C32 117.6(6)
C36 C31 As1 120.9(4)
C32 C31 As1 121.5(5)
C31 C32 C33 120.8(8)
C34 C33 C32 120.7(7)
C33 C34 C35 119.5(7)
C34 C35 C36 120.2(7)
C31 C36 C35 121.2(6)
C42 C41 C46 119.3(5)
C42 C41 As1 122.1(4)
C46 C41 As1 118.6(4)
C41 C42 C43 120.2(6)
C44 C43 C42 119.9(6)
C43 C44 C45 120.7(6)
C44 C45 C46 119.8(6)
C45 C46 C41 120.0(6)
C66 C61 C62 119.3(6)
C66 C61 As2 121.3(5)
C62 C61 As2 119.3(4)
C63 C62 C61 120.2(6)
C64 C63 C62 119.4(7)
C65 C64 C63 120.9(7)
C64 C65 C66 119.9(7)
C61 C66 C65 120.3(7)
C72 C71 C76 119.4(5)
C72 C71 As2 121.2(5)
C76 C71 As2 119.3(4)
C71 C72 C73 119.8(6)
C74 C73 C72 119.4(6)
C75 C74 C73 121.3(6)
C74 C75 C76 119.9(7)
C75 C76 C71 120.2(6)
C1 N1 Pd1 171.1(5)
C11 Pd1 N1 178.05(19)
C11 Pd1 As1 87.22(14)
N1 Pd1 As1 91.76(12)
C11 Pd1 As2 88.50(14)
N1 Pd1 As2 92.51(12)
As1 Pd1 As2 175.68(2)

loop_
_geom_bond_atom_site_label_1
_geom_bond_atom_site_label_2
_geom_bond_distance
As1 C41 1.917(5)
As1 C31 1.931(6)
As1 C21 1.933(6)
As1 Pd1 2.4007(18)
As2 C51 1.921(6)
As2 C61 1.931(6)
As2 C71 1.936(5)
As2 Pd1 2.4031(18)
B1 F2 1.175(15)
B1 F3 1.240(16)
B1 F4 1.328(16)
B1 F1 1.53(2)
C1 N1 1.105(6)
C1 C2 1.464(8)
C11 C12 1.373(7)
C11 C16 1.373(7)
C11 Pd1 1.998(5)
C12 F12 1.356(6)
C12 C13 1.357(8)
C13 F13 1.334(7)
C13 C14 1.360(9)
C14 F14 1.346(7)
C14 C15 1.366(9)
C15 F15 1.344(7)
C15 C16 1.366(8)
C16 F16 1.344(6)
C31 C36 1.353(8)
C31 C32 1.355(8)
C32 C33 1.381(11)
C33 C34 1.334(11)
C34 C35 1.336(10)
C35 C36 1.383(8)
C41 C42 1.371(7)
C41 C46 1.391(7)
C42 C43 1.382(8)
C43 C44 1.362(9)
C44 C45 1.369(9)
C45 C46 1.376(8)
C61 C66 1.367(8)
C61 C62 1.385(8)
C62 C63 1.381(8)
C63 C64 1.363(10)
C64 C65 1.362(11)
C65 C66 1.377(10)
C71 C72 1.367(8)
C71 C76 1.378(8)
C72 C73 1.399(9)
C73 C74 1.356(10)
C74 C75 1.348(9)
C75 C76 1.378(8)
N1 Pd1 2.056(5)
